data_2300331
loop_
_publ_author_name
'Eccles, Kevin S.'
'Stokes, Stephen P.'
'Daly, Carla A.'
'Barry, Nicola M.'
'McSweeney, Sharon P.'
'O'Neill, Damian J.'
'Kelly, Dawn M.'
'Jennings, W. Brian'
'N\'i Dhubhghaill, O. M.'
'Moynihan, Humphrey A.'
'Maguire, Anita R.'
'Lawrence, Simon E.'

_publ_section_title
;
 Evaluation of the Bruker SMART X2S: crystallography for the
 nonspecialist?
;
_journal_coden_ASTM JACGAR
_journal_coeditor_code KK5074
_journal_issue 1
_journal_name_full 'Journal of Applied Crystallography'
_journal_page_first 213
_journal_page_last 215
_journal_paper_doi 10.1107/S0021889810042561
_journal_volume 44
_journal_year 2011
_chemical_formula_moiety 'C7 H5 N O3 S'
_chemical_formula_sum 'C7 H5 N O3 S'
_chemical_formula_weight 183.18
_space_group_crystal_system monoclinic
_space_group_IT_number 14
_space_group_name_Hall '-P 2ybc'
_space_group_name_H-M_alt 'P 1 21/c 1'
_symmetry_space_group_name_Hall '-P 2ybc'
_symmetry_space_group_name_H-M 'P 1 21/c 1'
_atom_sites_solution_hydrogens geom
_atom_sites_solution_primary direct
_atom_sites_solution_secondary difmap
_audit_creation_method 'APEX2 v2010.1-2'
_cell_angle_alpha 90
_cell_angle_beta 103.815(3)
_cell_angle_gamma 90
_cell_formula_units_Z 4
_cell_length_a 9.5830(12)
_cell_length_b 6.9252(8)
_cell_length_c 11.8518(15)
_cell_measurement_reflns_used 2150
_cell_measurement_temperature 291.(2)
_cell_measurement_theta_max 25.6741
_cell_measurement_theta_min 3.4334
_cell_volume 763.78(16)
_computing_cell_refinement 'SAINT V7.66A (Bruker AXS, 2009)'
_computing_data_collection 'Bruker Instrument Service v2009, 7, 0, 0'
_computing_data_reduction 'SAINT V7.66A (Bruker AXS, 2009)'
_computing_structure_refinement 'SHELXL-97 (Sheldrick, 2008)'
_computing_structure_solution 'SHELXS-97 (Sheldrick, 2008)'
_diffrn_ambient_temperature 291.(2)
_diffrn_detector_area_resol_mean 8.3333
_diffrn_measured_fraction_theta_full 0.998
_diffrn_measured_fraction_theta_max 0.998
_diffrn_measurement_device_type 'Bruker APEX II DUO'
_diffrn_measurement_method '\f & \w  scans'
_diffrn_radiation_monochromator graphite
_diffrn_radiation_source 'fine-focus sealed tube'
_diffrn_radiation_type MoK\a
_diffrn_radiation_wavelength 0.71073
_diffrn_reflns_av_R_equivalents 0.0216
_diffrn_reflns_av_sigmaI/netI 0.0191
_diffrn_reflns_limit_h_max 11
_diffrn_reflns_limit_h_min -11
_diffrn_reflns_limit_k_max 8
_diffrn_reflns_limit_k_min -8
_diffrn_reflns_limit_l_max 14
_diffrn_reflns_limit_l_min -14
_diffrn_reflns_number 5166
_diffrn_reflns_theta_full 25.78
_diffrn_reflns_theta_max 25.78
_diffrn_reflns_theta_min 2.19
_exptl_absorpt_coefficient_mu 0.384
_exptl_absorpt_correction_T_max 0.7453
_exptl_absorpt_correction_T_min 0.6636
_exptl_absorpt_correction_type multi-scan
_exptl_absorpt_process_details 'Sadabs Version 2008/1'
_exptl_crystal_colour Colourless
_exptl_crystal_density_diffrn 1.593
_exptl_crystal_density_method 'not measured'
_exptl_crystal_description Block
_exptl_crystal_F_000 376
_exptl_crystal_size_max 0.32
_exptl_crystal_size_mid 0.28
_exptl_crystal_size_min 0.21
_refine_diff_density_max 0.275
_refine_diff_density_min -0.312
_refine_ls_extinction_method none
_refine_ls_goodness_of_fit_ref 1.061
_refine_ls_hydrogen_treatment constr
_refine_ls_matrix_type full
_refine_ls_number_parameters 109
_refine_ls_number_reflns 1473
_refine_ls_number_restraints 0
_refine_ls_restrained_S_all 1.061
_refine_ls_R_factor_all 0.0364
_refine_ls_R_factor_gt 0.0308
_refine_ls_shift/su_max 0.001
_refine_ls_shift/su_mean 0.000
_refine_ls_structure_factor_coef Fsqd
_refine_ls_weighting_details 'calc w=1/[\s^2^(Fo^2^)+(0.0346P)^2^+0.3571P] where P=(Fo^2^+2Fc^2^)/3'
_refine_ls_weighting_scheme calc
_refine_ls_wR_factor_gt 0.0767
_refine_ls_wR_factor_ref 0.0806
_reflns_number_gt 1283
_reflns_number_total 1473
_reflns_threshold_expression >2sigma(I)
_cod_data_source_file kk5074.cif
_cod_data_source_block Compound_12_APEX
_cod_database_code 2300331

loop_
_space_group_symop_operation_xyz
'x, y, z'
'-x, y+1/2, -z+1/2'
'-x, -y, -z'
'x, -y-1/2, z-1/2'

loop_
_atom_site_type_symbol
_atom_site_label
_atom_site_fract_x
_atom_site_fract_y
_atom_site_fract_z
_atom_site_U_iso_or_equiv
_atom_site_adp_type
_atom_site_calc_flag
_atom_site_refinement_flags
_atom_site_occupancy
_atom_site_disorder_assembly
_atom_site_disorder_group
S S1 0.71048(5) 0.77117(7) 0.34633(4) 0.03726(16) Uani d . 1 . .
O O1 0.58436(15) 0.6573(2) 0.33741(13) 0.0569(4) Uani d . 1 . .
O O2 0.74426(16) 0.8307(2) 0.24099(11) 0.0533(4) Uani d . 1 . .
O O3 1.01830(14) 0.69119(19) 0.60358(10) 0.0418(3) Uani d . 1 . .
N N1 0.85064(16) 0.6592(2) 0.43101(13) 0.0393(4) Uani d . 1 . .
H H1 0.8815 0.5501 0.4121 0.047 Uiso calc R 1 . .
C C1 0.7808(2) 1.2299(3) 0.62054(18) 0.0486(5) Uani d . 1 . .
H H1A 0.7988 1.3211 0.6799 0.058 Uiso calc R 1 . .
C C2 0.8669(2) 1.0675(3) 0.62928(15) 0.0404(4) Uani d . 1 . .
H H2 0.9433 1.0489 0.6934 0.049 Uiso calc R 1 . .
C C3 0.83630(18) 0.9339(2) 0.54028(14) 0.0320(4) Uani d . 1 . .
C C4 0.72226(19) 0.9636(3) 0.44499(15) 0.0339(4) Uani d . 1 . .
C C5 0.91367(19) 0.7512(2) 0.53243(15) 0.0327(4) Uani d . 1 . .
C C6 0.6680(2) 1.2579(3) 0.52409(19) 0.0512(5) Uani d . 1 . .
H H6 0.612 1.3686 0.5198 0.061 Uiso calc R 1 . .
C C7 0.6362(2) 1.1259(3) 0.43402(18) 0.0464(5) Uani d . 1 . .
H H7 0.5608 1.1454 0.3693 0.056 Uiso calc R 1 . .

loop_
_atom_site_aniso_label
_atom_site_aniso_U_11
_atom_site_aniso_U_22
_atom_site_aniso_U_33
_atom_site_aniso_U_12
_atom_site_aniso_U_13
_atom_site_aniso_U_23
S1 0.0382(3) 0.0362(3) 0.0332(3) 0.00348(19) 0.00034(18) -0.00066(18)
O1 0.0429(8) 0.0574(9) 0.0628(9) -0.0100(7) -0.0022(7) -0.0059(7)
O2 0.0720(10) 0.0534(9) 0.0338(7) 0.0087(8) 0.0113(7) 0.0023(6)
O3 0.0451(7) 0.0412(7) 0.0341(7) 0.0121(6) -0.0003(5) 0.0015(5)
N1 0.0436(9) 0.0310(8) 0.0384(8) 0.0098(7) 0.0000(7) -0.0037(6)
C1 0.0632(14) 0.0379(10) 0.0483(11) 0.0048(9) 0.0204(10) -0.0072(9)
C2 0.0491(11) 0.0391(10) 0.0326(9) 0.0023(8) 0.0088(8) -0.0005(8)
C3 0.0354(9) 0.0304(8) 0.0310(8) 0.0034(7) 0.0094(7) 0.0031(7)
C4 0.0357(9) 0.0330(9) 0.0327(9) 0.0033(7) 0.0074(7) 0.0017(7)
C5 0.0355(9) 0.0315(9) 0.0310(8) 0.0022(7) 0.0078(7) 0.0032(7)
C6 0.0561(13) 0.0368(10) 0.0649(14) 0.0167(9) 0.0227(11) 0.0036(9)
C7 0.0437(11) 0.0457(11) 0.0478(11) 0.0141(9) 0.0070(9) 0.0079(9)

loop_
_atom_type_symbol
_atom_type_description
_atom_type_scat_dispersion_real
_atom_type_scat_dispersion_imag
_atom_type_scat_source
C C 0.0033 0.0016 'International Tables Vol C Tables 4.2.6.8 and 6.1.1.4'
H H 0.0000 0.0000 'International Tables Vol C Tables 4.2.6.8 and 6.1.1.4'
N N 0.0061 0.0033 'International Tables Vol C Tables 4.2.6.8 and 6.1.1.4'
O O 0.0106 0.0060 'International Tables Vol C Tables 4.2.6.8 and 6.1.1.4'
S S 0.1246 0.1234 'International Tables Vol C Tables 4.2.6.8 and 6.1.1.4'

loop_
_geom_angle_atom_site_label_1
_geom_angle_atom_site_label_2
_geom_angle_atom_site_label_3
_geom_angle_site_symmetry_1
_geom_angle_site_symmetry_3
_geom_angle
_geom_angle_publ_flag
O2 S1 O1 . . 117.48(9) ?
O2 S1 N1 . . 110.13(9) ?
O1 S1 N1 . . 109.56(9) ?
O2 S1 C4 . . 111.82(9) ?
O1 S1 C4 . . 112.78(9) ?
N1 S1 C4 . . 92.16(8) ?
C5 N1 S1 . . 115.88(12) ?
C5 N1 H1 . . 122.1 ?
S1 N1 H1 . . 122.1 ?
C2 C1 C6 . . 120.58(19) ?
C2 C1 H1A . . 119.7 ?
C6 C1 H1A . . 119.7 ?
C3 C2 C1 . . 118.25(18) ?
C3 C2 H2 . . 120.9 ?
C1 C2 H2 . . 120.9 ?
C2 C3 C4 . . 120.34(16) ?
C2 C3 C5 . . 127.05(16) ?
C4 C3 C5 . . 112.61(15) ?
C7 C4 C3 . . 122.25(17) ?
C7 C4 S1 . . 127.72(14) ?
C3 C4 S1 . . 110.02(13) ?
O3 C5 N1 . . 124.53(16) ?
O3 C5 C3 . . 126.13(16) ?
N1 C5 C3 . . 109.33(14) ?
C7 C6 C1 . . 121.89(18) ?
C7 C6 H6 . . 119.1 ?
C1 C6 H6 . . 119.1 ?
C4 C7 C6 . . 116.68(18) ?
C4 C7 H7 . . 121.7 ?
C6 C7 H7 . . 121.7 ?

loop_
_geom_bond_atom_site_label_1
_geom_bond_atom_site_label_2
_geom_bond_site_symmetry_2
_geom_bond_distance
_geom_bond_publ_flag
S1 O2 . 1.4236(14) ?
S1 O1 . 1.4258(15) ?
S1 N1 . 1.6640(15) ?
S1 C4 . 1.7585(18) ?
O3 C5 . 1.219(2) ?
N1 C5 . 1.367(2) ?
N1 H1 . 0.86 ?
C1 C2 . 1.384(3) ?
C1 C6 . 1.387(3) ?
C1 H1A . 0.93 ?
C2 C3 . 1.381(2) ?
C2 H2 . 0.93 ?
C3 C4 . 1.387(2) ?
C3 C5 . 1.480(2) ?
C4 C7 . 1.381(3) ?
C6 C7 . 1.383(3) ?
C6 H6 . 0.93 ?
C7 H7 . 0.93 ?
